data_2234559
loop_
_publ_author_name
'Teerawatananond, Thapong'
'Kerdsamut, Chiaranan'
'Kokpol, Sirirat'
'Muangsin, Nongnuj'

_publ_section_title
;
 9,10-Dioxoanthracene-1,4-diyl bis(4-methylbenzenesulfonate)
;
_journal_coeditor_code CV5268
_journal_issue 5
_journal_name_full 'Acta Crystallographica Section E'
_journal_page_first o1423
_journal_page_last o1424
_journal_paper_doi 10.1107/S1600536812015814
_journal_volume 68
_journal_year 2012
_chemical_formula_iupac 'C28 H20 O8 S2'
_chemical_formula_moiety 'C28 H20 O8 S2'
_chemical_formula_sum 'C28 H20 O8 S2'
_chemical_formula_weight 548.56
_chemical_name_common 1,4-Bis(tosyloxy)anthraquinone
_chemical_name_systematic
;
9,10-Dioxoanthracene-1,4-diyl bis(4-methylbenzenesulfonate)
;
_space_group_IT_number 2
_symmetry_cell_setting triclinic
_symmetry_space_group_name_Hall '-P 1'
_symmetry_space_group_name_H-M 'P -1'
_atom_sites_solution_hydrogens geom
_atom_sites_solution_primary direct
_atom_sites_solution_secondary difmap
_audit_creation_method SHELXL-97
_cell_angle_alpha 111.1220(10)
_cell_angle_beta 90.9610(10)
_cell_angle_gamma 107.1900(10)
_cell_formula_units_Z 2
_cell_length_a 9.6796(2)
_cell_length_b 10.9426(3)
_cell_length_c 13.1833(4)
_cell_measurement_pressure 101.325
_cell_measurement_reflns_used 3943
_cell_measurement_temperature 296(2)
_cell_measurement_theta_max 27.08
_cell_measurement_theta_min 2.59
_cell_volume 1232.41(6)
_computing_cell_refinement 'SAINT (Bruker, 2008)'
_computing_data_collection 'APEX2 (Bruker, 2008)'
_computing_data_reduction 'SAINT (Bruker, 2008)'
_computing_molecular_graphics 'ORTEP-3 (Farrugia, 1997)'
_computing_publication_material 'publCIF (Westrip, 2010)'
_computing_structure_refinement 'SHELXL97 (Sheldrick, 2008)'
_computing_structure_solution 'SHELXS97 (Sheldrick, 2008)'
_diffrn_ambient_temperature 296(2)
_diffrn_measured_fraction_theta_full 0.995
_diffrn_measured_fraction_theta_max 0.995
_diffrn_measurement_device_type 'Bruker APEXII CCD'
_diffrn_measurement_method '\f and \w scans'
_diffrn_radiation_monochromator graphite
_diffrn_radiation_source 'fine-focus sealed tube'
_diffrn_radiation_type MoK\a
_diffrn_radiation_wavelength 0.71073
_diffrn_reflns_av_R_equivalents 0.0307
_diffrn_reflns_av_sigmaI/netI 0.0386
_diffrn_reflns_limit_h_max 12
_diffrn_reflns_limit_h_min -9
_diffrn_reflns_limit_k_max 14
_diffrn_reflns_limit_k_min -14
_diffrn_reflns_limit_l_max 16
_diffrn_reflns_limit_l_min -17
_diffrn_reflns_number 12983
_diffrn_reflns_theta_full 27.48
_diffrn_reflns_theta_max 27.48
_diffrn_reflns_theta_min 1.67
_diffrn_standards_decay_% 0
_diffrn_standards_interval_count 3
_diffrn_standards_interval_time 120
_diffrn_standards_number 0
_exptl_absorpt_coefficient_mu 0.269
_exptl_absorpt_correction_T_max 0.9481
_exptl_absorpt_correction_T_min 0.9117
_exptl_absorpt_correction_type multi-scan
_exptl_absorpt_process_details '(SADABS; Bruker, 2008)'
_exptl_crystal_colour yellow--orange
_exptl_crystal_density_diffrn 1.478
_exptl_crystal_description block
_exptl_crystal_F_000 568
_exptl_crystal_size_max 0.35
_exptl_crystal_size_mid 0.20
_exptl_crystal_size_min 0.20
_refine_diff_density_max 0.279
_refine_diff_density_min -0.303
_refine_ls_extinction_method none
_refine_ls_goodness_of_fit_ref 1.016
_refine_ls_hydrogen_treatment constr
_refine_ls_matrix_type full
_refine_ls_number_parameters 343
_refine_ls_number_reflns 5616
_refine_ls_number_restraints 346
_refine_ls_restrained_S_all 0.986
_refine_ls_R_factor_all 0.0676
_refine_ls_R_factor_gt 0.0436
_refine_ls_shift/su_max 0.000
_refine_ls_shift/su_mean 0.000
_refine_ls_structure_factor_coef Fsqd
_refine_ls_weighting_details 'calc w=1/[\s^2^(Fo^2^)+(0.0564P)^2^+0.3809P] where P=(Fo^2^+2Fc^2^)/3'
_refine_ls_weighting_scheme calc
_refine_ls_wR_factor_gt 0.1112
_refine_ls_wR_factor_ref 0.1267
_reflns_number_gt 3997
_reflns_number_total 5616
_reflns_threshold_expression I>2sigma(I)
_cod_data_source_file cv5268.cif
_cod_data_source_block I
_cod_database_code 2234559
_cod_database_fobs_code 2234559

loop_
_symmetry_equiv_pos_as_xyz
'x, y, z'
'-x, -y, -z'

loop_
_atom_site_type_symbol
_atom_site_label
_atom_site_fract_x
_atom_site_fract_y
_atom_site_fract_z
_atom_site_U_iso_or_equiv
_atom_site_adp_type
_atom_site_calc_flag
_atom_site_refinement_flags
_atom_site_occupancy
_atom_site_symmetry_multiplicity
C C1 0.0724(2) -0.3607(2) 0.30321(17) 0.0455(5) Uani d U 1 1
C C2 0.2026(2) -0.2898(2) 0.37289(19) 0.0540(5) Uani d U 1 1
H H2 0.2612 -0.3377 0.3859 0.065 Uiso calc R 1 1
C C3 0.2451(2) -0.1479(2) 0.42300(19) 0.0526(5) Uani d U 1 1
H H3 0.3337 -0.0992 0.4688 0.063 Uiso calc R 1 1
C C4 0.1559(2) -0.07826(19) 0.40504(16) 0.0410(4) Uani d U 1 1
C C4A 0.0214(2) -0.14744(19) 0.33781(15) 0.0381(4) Uani d U 1 1
C C5 -0.3343(2) -0.0885(3) 0.2748(2) 0.0572(6) Uani d U 1 1
H H5 -0.3097 0.0060 0.3157 0.069 Uiso calc R 1 1
C C5A -0.2305(2) -0.1552(2) 0.26945(16) 0.0441(4) Uani d U 1 1
C C6 -0.4726(3) -0.1623(3) 0.2197(2) 0.0700(7) Uani d U 1 1
H H6 -0.5425 -0.1183 0.2251 0.084 Uiso calc R 1 1
C C7 -0.5085(3) -0.3014(3) 0.1565(2) 0.0713(7) Uani d U 1 1
H H7 -0.6016 -0.3501 0.1173 0.086 Uiso calc R 1 1
C C8 -0.4074(3) -0.3691(3) 0.1510(2) 0.0616(6) Uani d U 1 1
H H8 -0.4325 -0.4632 0.1084 0.074 Uiso calc R 1 1
C C8A -0.2675(2) -0.2962(2) 0.20916(17) 0.0457(5) Uani d U 1 1
C C9 -0.1623(2) -0.3716(2) 0.20721(17) 0.0465(5) Uani d U 1 1
C C9A -0.0210(2) -0.29290(19) 0.28346(16) 0.0404(4) Uani d U 1 1
C C10 -0.0799(2) -0.0713(2) 0.32586(16) 0.0426(4) Uani d U 1 1
C C11 -0.0130(2) -0.7359(2) 0.09847(17) 0.0465(5) Uani d U 1 1
C C12 -0.0189(3) -0.8400(2) 0.13582(17) 0.0508(5) Uani d U 1 1
H H12 0.0487 -0.8251 0.1935 0.061 Uiso calc R 1 1
C C13 -0.1266(3) -0.9662(2) 0.08608(19) 0.0571(6) Uani d U 1 1
H H13 -0.1306 -1.0367 0.1107 0.068 Uiso calc R 1 1
C C14 -0.2286(3) -0.9906(2) 0.00061(19) 0.0575(6) Uani d U 1 1
C C15 -0.2168(3) -0.8849(3) -0.0367(2) 0.0693(7) Uani d U 1 1
H H15 -0.2822 -0.9008 -0.0961 0.083 Uiso calc R 1 1
C C16 -0.1114(3) -0.7576(2) 0.0115(2) 0.0619(6) Uani d U 1 1
H H16 -0.1063 -0.6875 -0.0139 0.074 Uiso calc R 1 1
C C17 -0.3479(3) -1.1281(3) -0.0518(2) 0.0844(9) Uani d U 1 1
H H17A -0.3392 -1.1883 -0.0159 0.127 Uiso calc R 1 1
H H17B -0.3392 -1.1692 -0.1282 0.127 Uiso calc R 1 1
H H17C -0.4413 -1.1144 -0.0447 0.127 Uiso calc R 1 1
C C18 0.3179(2) 0.32113(19) 0.50215(16) 0.0406(4) Uani d U 1 1
C C19 0.4237(2) 0.4068(2) 0.59098(17) 0.0491(5) Uani d U 1 1
H H19 0.4989 0.3777 0.6082 0.059 Uiso calc R 1 1
C C20 0.4172(3) 0.5357(2) 0.65400(19) 0.0552(5) Uani d U 1 1
H H20 0.4894 0.5940 0.7133 0.066 Uiso calc R 1 1
C C21 0.3059(2) 0.5800(2) 0.6309(2) 0.0533(5) Uani d U 1 1
C C22 0.2026(3) 0.4927(2) 0.5408(2) 0.0627(6) Uani d U 1 1
H H22 0.1280 0.5223 0.5234 0.075 Uiso calc R 1 1
C C23 0.2062(2) 0.3635(2) 0.4759(2) 0.0568(6) Uani d U 1 1
H H23 0.1350 0.3061 0.4158 0.068 Uiso calc R 1 1
C C24 0.2962(3) 0.7192(2) 0.7032(3) 0.0808(9) Uani d U 1 1
H H24A 0.3768 0.7652 0.7615 0.121 Uiso calc R 1 1
H H24B 0.2062 0.7065 0.7337 0.121 Uiso calc R 1 1
H H24C 0.2995 0.7744 0.6603 0.121 Uiso calc R 1 1
O O1 -0.19121(19) -0.49172(16) 0.14755(15) 0.0704(5) Uani d U 1 1
O O2 -0.04323(17) 0.05362(15) 0.36092(15) 0.0641(4) Uani d U 1 1
O O3 0.03027(16) -0.50532(13) 0.25827(12) 0.0530(4) Uani d U 1 1
O O4 0.14116(19) -0.49740(17) 0.09439(14) 0.0711(5) Uani d U 1 1
O O5 0.24035(19) -0.58494(17) 0.21518(16) 0.0765(5) Uani d U 1 1
O O6 0.19989(14) 0.06504(13) 0.46365(11) 0.0434(3) Uani d U 1 1
O O7 0.2846(2) 0.12386(17) 0.30826(13) 0.0737(5) Uani d U 1 1
O O8 0.46239(17) 0.14656(16) 0.45212(16) 0.0697(5) Uani d U 1 1
S S1 0.32770(6) 0.15885(5) 0.42096(4) 0.04743(15) Uani d U 1 1
S S2 0.11835(6) -0.57384(5) 0.16304(5) 0.05089(16) Uani d U 1 1

loop_
_atom_site_aniso_label
_atom_site_aniso_U_11
_atom_site_aniso_U_22
_atom_site_aniso_U_33
_atom_site_aniso_U_12
_atom_site_aniso_U_13
_atom_site_aniso_U_23
C1 0.0499(11) 0.0367(10) 0.0512(12) 0.0144(9) 0.0099(9) 0.0180(9)
C2 0.0514(12) 0.0494(12) 0.0672(14) 0.0226(10) 0.0022(11) 0.0240(11)
C3 0.0479(12) 0.0505(12) 0.0569(13) 0.0156(10) -0.0032(10) 0.0186(10)
C4 0.0441(10) 0.0368(10) 0.0396(10) 0.0109(8) 0.0060(8) 0.0135(8)
C4A 0.0397(10) 0.0376(10) 0.0388(10) 0.0116(8) 0.0063(8) 0.0173(8)
C5 0.0518(13) 0.0649(14) 0.0626(14) 0.0238(11) 0.0065(10) 0.0291(12)
C5A 0.0416(10) 0.0503(11) 0.0449(11) 0.0135(9) 0.0056(8) 0.0244(9)
C6 0.0480(13) 0.0900(19) 0.0858(19) 0.0270(13) 0.0071(12) 0.0454(16)
C7 0.0408(13) 0.0908(19) 0.0818(18) 0.0077(13) -0.0053(12) 0.0438(16)
C8 0.0501(13) 0.0571(14) 0.0672(15) 0.0024(11) -0.0046(11) 0.0246(12)
C8A 0.0405(10) 0.0500(11) 0.0461(11) 0.0073(9) 0.0040(8) 0.0236(9)
C9 0.0465(11) 0.0404(11) 0.0471(11) 0.0076(9) 0.0052(9) 0.0158(9)
C9A 0.0403(10) 0.0390(10) 0.0413(10) 0.0106(8) 0.0073(8) 0.0164(8)
C10 0.0428(11) 0.0412(11) 0.0455(11) 0.0130(9) 0.0052(8) 0.0188(9)
C11 0.0506(11) 0.0455(11) 0.0435(11) 0.0206(9) 0.0048(9) 0.0130(9)
C12 0.0610(13) 0.0517(12) 0.0408(11) 0.0234(10) 0.0063(10) 0.0148(9)
C13 0.0756(16) 0.0475(12) 0.0499(13) 0.0205(11) 0.0191(11) 0.0198(10)
C14 0.0603(14) 0.0511(13) 0.0481(13) 0.0153(11) 0.0129(10) 0.0061(10)
C15 0.0736(17) 0.0646(15) 0.0578(15) 0.0224(13) -0.0144(12) 0.0108(12)
C16 0.0776(17) 0.0521(13) 0.0565(14) 0.0241(12) -0.0045(12) 0.0195(11)
C17 0.0779(19) 0.0662(17) 0.0752(19) 0.0004(14) 0.0121(15) 0.0069(14)
C18 0.0389(10) 0.0387(10) 0.0435(10) 0.0094(8) 0.0053(8) 0.0174(8)
C19 0.0446(11) 0.0488(12) 0.0517(12) 0.0149(9) -0.0005(9) 0.0173(10)
C20 0.0555(13) 0.0462(12) 0.0507(13) 0.0090(10) -0.0001(10) 0.0097(10)
C21 0.0504(12) 0.0403(11) 0.0685(15) 0.0115(9) 0.0218(11) 0.0218(10)
C22 0.0486(13) 0.0565(14) 0.0903(18) 0.0228(11) 0.0054(12) 0.0318(13)
C23 0.0488(12) 0.0510(13) 0.0645(14) 0.0116(10) -0.0071(10) 0.0194(11)
C24 0.0789(19) 0.0469(14) 0.111(2) 0.0224(13) 0.0374(17) 0.0217(14)
O1 0.0628(11) 0.0473(9) 0.0759(12) 0.0118(8) -0.0066(9) 0.0008(8)
O2 0.0574(10) 0.0394(8) 0.0900(12) 0.0142(7) -0.0070(8) 0.0204(8)
O3 0.0605(9) 0.0348(7) 0.0639(9) 0.0163(7) 0.0168(7) 0.0181(7)
O4 0.0729(11) 0.0681(11) 0.0697(11) 0.0077(9) 0.0174(9) 0.0350(9)
O5 0.0566(10) 0.0625(11) 0.0955(14) 0.0258(8) -0.0134(9) 0.0091(9)
O6 0.0448(8) 0.0353(7) 0.0423(7) 0.0068(6) 0.0057(6) 0.0108(6)
O7 0.1037(14) 0.0592(10) 0.0436(9) 0.0113(9) 0.0181(9) 0.0147(7)
O8 0.0432(9) 0.0529(9) 0.1090(14) 0.0186(7) 0.0147(9) 0.0240(9)
S1 0.0476(3) 0.0408(3) 0.0491(3) 0.0111(2) 0.0124(2) 0.0141(2)
S2 0.0477(3) 0.0467(3) 0.0563(3) 0.0174(2) 0.0067(2) 0.0158(2)

loop_
_atom_type_symbol
_atom_type_description
_atom_type_scat_dispersion_real
_atom_type_scat_dispersion_imag
_atom_type_scat_source
C C 0.0033 0.0016 'International Tables Vol C Tables 4.2.6.8 and 6.1.1.4'
H H 0.0000 0.0000 'International Tables Vol C Tables 4.2.6.8 and 6.1.1.4'
O O 0.0106 0.0060 'International Tables Vol C Tables 4.2.6.8 and 6.1.1.4'
S S 0.1246 0.1234 'International Tables Vol C Tables 4.2.6.8 and 6.1.1.4'

loop_
_geom_angle_atom_site_label_1
_geom_angle_atom_site_label_2
_geom_angle_atom_site_label_3
_geom_angle
C2 C1 O3 117.61(18)
C2 C1 C9A 122.05(18)
O3 C1 C9A 120.18(18)
C3 C2 C1 119.6(2)
C3 C2 H2 120.2
C1 C2 H2 120.2
C2 C3 C4 119.7(2)
C2 C3 H3 120.1
C4 C3 H3 120.1
C3 C4 C4A 122.00(18)
C3 C4 O6 117.29(17)
C4A C4 O6 120.54(17)
C4 C4A C9A 118.59(17)
C4 C4A C10 121.41(17)
C9A C4A C10 119.96(17)
C6 C5 C5A 119.9(2)
C6 C5 H5 120.0
C5A C5 H5 120.0
C8A C5A C5 120.04(19)
C8A C5A C10 121.30(18)
C5 C5A C10 118.63(19)
C5 C6 C7 120.3(2)
C5 C6 H6 119.8
C7 C6 H6 119.8
C6 C7 C8 120.4(2)
C6 C7 H7 119.8
C8 C7 H7 119.8
C7 C8 C8A 119.9(2)
C7 C8 H8 120.0
C8A C8 H8 120.0
C5A C8A C8 119.3(2)
C5A C8A C9 121.30(18)
C8 C8A C9 119.3(2)
O1 C9 C8A 120.74(19)
O1 C9 C9A 122.00(19)
C8A C9 C9A 117.25(17)
C1 C9A C4A 117.97(17)
C1 C9A C9 121.38(17)
C4A C9A C9 120.65(17)
O2 C10 C5A 119.98(18)
O2 C10 C4A 122.49(18)
C5A C10 C4A 117.53(17)
C12 C11 C16 121.1(2)
C12 C11 S2 119.64(17)
C16 C11 S2 119.27(17)
C13 C12 C11 118.8(2)
C13 C12 H12 120.6
C11 C12 H12 120.6
C12 C13 C14 121.7(2)
C12 C13 H13 119.2
C14 C13 H13 119.2
C13 C14 C15 117.8(2)
C13 C14 C17 121.2(2)
C15 C14 C17 120.9(2)
C16 C15 C14 122.0(2)
C16 C15 H15 119.0
C14 C15 H15 119.0
C15 C16 C11 118.5(2)
C15 C16 H16 120.7
C11 C16 H16 120.7
C14 C17 H17A 109.5
C14 C17 H17B 109.5
H17A C17 H17B 109.5
C14 C17 H17C 109.5
H17A C17 H17C 109.5
H17B C17 H17C 109.5
C19 C18 C23 120.68(19)
C19 C18 S1 119.46(16)
C23 C18 S1 119.85(16)
C20 C19 C18 119.4(2)
C20 C19 H19 120.3
C18 C19 H19 120.3
C21 C20 C19 121.2(2)
C21 C20 H20 119.4
C19 C20 H20 119.4
C20 C21 C22 118.0(2)
C20 C21 C24 120.9(2)
C22 C21 C24 121.1(2)
C23 C22 C21 122.2(2)
C23 C22 H22 118.9
C21 C22 H22 118.9
C22 C23 C18 118.4(2)
C22 C23 H23 120.8
C18 C23 H23 120.8
C21 C24 H24A 109.5
C21 C24 H24B 109.5
H24A C24 H24B 109.5
C21 C24 H24C 109.5
H24A C24 H24C 109.5
H24B C24 H24C 109.5
C1 O3 S2 116.74(12)
C4 O6 S1 116.91(11)
O7 S1 O8 118.31(12)
O7 S1 O6 107.69(9)
O8 S1 O6 108.43(9)
O7 S1 C18 111.86(11)
O8 S1 C18 109.96(10)
O6 S1 C18 98.69(8)
O5 S2 O4 119.21(12)
O5 S2 O3 107.16(10)
O4 S2 O3 107.48(10)
O5 S2 C11 110.58(10)
O4 S2 C11 111.42(11)
O3 S2 C11 98.85(9)

loop_
_geom_bond_atom_site_label_1
_geom_bond_atom_site_label_2
_geom_bond_distance
C1 C2 1.379(3)
C1 O3 1.399(2)
C1 C9A 1.401(3)
C2 C3 1.375(3)
C2 H2 0.9300
C3 C4 1.376(3)
C3 H3 0.9300
C4 C4A 1.396(3)
C4 O6 1.399(2)
C4A C9A 1.413(3)
C4A C10 1.500(3)
C5 C6 1.370(3)
C5 C5A 1.395(3)
C5 H5 0.9300
C5A C8A 1.385(3)
C5A C10 1.484(3)
C6 C7 1.376(4)
C6 H6 0.9300
C7 C8 1.380(4)
C7 H7 0.9300
C8 C8A 1.394(3)
C8 H8 0.9300
C8A C9 1.484(3)
C9 O1 1.206(2)
C9 C9A 1.502(3)
C10 O2 1.209(2)
C11 C12 1.383(3)
C11 C16 1.383(3)
C11 S2 1.740(2)
C12 C13 1.377(3)
C12 H12 0.9300
C13 C14 1.381(3)
C13 H13 0.9300
C14 C15 1.387(4)
C14 C17 1.507(3)
C15 C16 1.373(3)
C15 H15 0.9300
C16 H16 0.9300
C17 H17A 0.9600
C17 H17B 0.9600
C17 H17C 0.9600
C18 C19 1.379(3)
C18 C23 1.380(3)
C18 S1 1.744(2)
C19 C20 1.376(3)
C19 H19 0.9300
C20 C21 1.375(3)
C20 H20 0.9300
C21 C22 1.378(3)
C21 C24 1.510(3)
C22 C23 1.375(3)
C22 H22 0.9300
C23 H23 0.9300
C24 H24A 0.9600
C24 H24B 0.9600
C24 H24C 0.9600
O3 S2 1.6126(15)
O4 S2 1.4180(17)
O5 S2 1.4140(18)
O6 S1 1.6094(14)
O7 S1 1.4153(18)
O8 S1 1.4185(17)

loop_
_geom_hbond_atom_site_label_D
_geom_hbond_atom_site_label_H
_geom_hbond_atom_site_label_A
_geom_hbond_site_symmetry_A
_geom_hbond_distance_DH
_geom_hbond_distance_HA
_geom_hbond_distance_DA
_geom_hbond_angle_DHA
C7 H7 O4 1_455 0.93 2.48 3.333(3) 153.0
C3 H3 O8 2_656 0.93 2.49 3.245(3) 139.0

loop_
_cod_related_entry_id
_cod_related_entry_database
_cod_related_entry_code
1 ChemSpider 340346
